data_4323894
loop_
_publ_author_name
'Yue Luo'
'Pierre G. Potvin'
'Yu-Hong Tse'
'A. B. P. Lever'

_publ_section_title
;
 Diastereoselective Synthesis, Spectroscopy, and Electrochemistry of
 Ruthenium(II) Complexes of Substituted Pyrazolylpyridine Ligands
;
_journal_name_full 'Inorganic Chemistry'
_journal_page_first 5445
_journal_page_last 5452
_journal_paper_doi 10.1021/ic950694q
_journal_volume 35
_journal_year 1996
_chemical_formula_sum 'C52 H50 F12 N8 O4 P2 Ru'
_chemical_formula_weight 1242.01
_chemical_name_systematic
; 
 ? 
;
_space_group_IT_number 15
_symmetry_cell_setting monoclinic
_symmetry_space_group_name_Hall '-C 2yc'
_symmetry_space_group_name_H-M 'C 1 2/c 1'
_atom_sites_solution_hydrogens geom
_atom_sites_solution_primary direct
_atom_sites_solution_secondary difmap
_audit_creation_method SHELXL
_cell_angle_alpha 90.00
_cell_angle_beta 116.76
_cell_angle_gamma 90.00
_cell_formula_units_Z 8
_cell_length_a 28.442(13)
_cell_length_b 18.469(15)
_cell_length_c 23.785(9)
_cell_measurement_temperature 293(2)
_cell_volume 11156(11)
_computing_structure_refinement 'SHELXL-93 (Sheldrick, 1993)'
_computing_structure_solution 'SHELXS-86 (Sheldrick, 1990)'
_diffrn_ambient_temperature 293(2)
_diffrn_radiation_monochromator graphite
_diffrn_radiation_source 'fine-focus sealed tube'
_diffrn_radiation_type MoK\a
_diffrn_radiation_wavelength 0.71073
_diffrn_reflns_av_R_equivalents 0.0856
_diffrn_reflns_av_sigmaI/netI 0.0935
_diffrn_reflns_limit_h_max 27
_diffrn_reflns_limit_h_min -1
_diffrn_reflns_limit_k_max 17
_diffrn_reflns_limit_k_min -1
_diffrn_reflns_limit_l_max 20
_diffrn_reflns_limit_l_min -22
_diffrn_reflns_number 6102
_diffrn_reflns_theta_max 20.01
_diffrn_reflns_theta_min 1.86
_exptl_absorpt_coefficient_mu 0.430
_exptl_crystal_density_diffrn 1.479
_exptl_crystal_F_000 5056
_refine_diff_density_max 0.971
_refine_diff_density_min -0.880
_refine_diff_density_rms 0.141
_refine_ls_extinction_method none
_refine_ls_goodness_of_fit_all 1.049
_refine_ls_goodness_of_fit_obs 1.145
_refine_ls_matrix_type full
_refine_ls_number_parameters 644
_refine_ls_number_reflns 5199
_refine_ls_number_restraints 0
_refine_ls_restrained_S_all 1.068
_refine_ls_restrained_S_obs 1.145
_refine_ls_R_factor_all 0.1624
_refine_ls_R_factor_obs 0.1031
_refine_ls_shift/esd_max 0.092
_refine_ls_shift/esd_mean 0.003
_refine_ls_structure_factor_coef Fsqd
_refine_ls_weighting_details 'w=1/[\s^2^(Fo^2^)+(0.1868P)^2^+57.9846P] where P=(Fo^2^+2Fc^2^)/3'
_refine_ls_weighting_scheme calc
_refine_ls_wR_factor_all 0.3218
_refine_ls_wR_factor_obs 0.2573
_reflns_number_observed 3069
_reflns_number_total 5208
_reflns_observed_criterion >2sigma(I)
_cod_data_source_file ic950694q.cif
_cod_data_source_block yue2d
_cod_depositor_comments
;
The following automatic conversions were performed:

'_refine_ls_weighting_scheme' value 'calc
w=1/[\s^2^(Fo^2^)+(0.1868P)^2^+57.9846P] where P=(Fo^2^+2Fc^2^)/3'
was changed to 'calc'. New tag '_refine_ls_weighting_details' was
created. The value of the new tag was set to
'w=1/[\s^2^(Fo^2^)+(0.1868P)^2^+57.9846P] where P=(Fo^2^+2Fc^2^)/3'.

Automatic conversion script
Id: cif_fix_values 3143 2015-03-26 13:38:13Z robertas 
;
_cod_original_cell_volume 11156.0(112)
_cod_database_code 4323894

loop_
_symmetry_equiv_pos_as_xyz
'x, y, z'
'-x, y, -z+1/2'
'x+1/2, y+1/2, z'
'-x+1/2, y+1/2, -z+1/2'
'-x, -y, -z'
'x, -y, z-1/2'
'-x+1/2, -y+1/2, -z'
'x+1/2, -y+1/2, z-1/2'

loop_
_atom_site_aniso_label
_atom_site_aniso_U_11
_atom_site_aniso_U_22
_atom_site_aniso_U_33
_atom_site_aniso_U_23
_atom_site_aniso_U_13
_atom_site_aniso_U_12
Ru 0.0682(9) 0.0736(10) 0.0798(10) -0.0037(8) 0.0481(7) -0.0029(7)
C1 0.134(17) 0.075(14) 0.121(16) 0.017(11) 0.089(14) -0.004(13)
C2 0.173(22) 0.072(14) 0.201(24) 0.014(14) 0.141(21) 0.040(15)
C3 0.158(25) 0.142(26) 0.189(27) 0.000(21) 0.117(22) 0.053(20)
C4 0.087(14) 0.158(22) 0.123(18) 0.003(17) 0.068(13) 0.019(16)
C5 0.081(13) 0.074(13) 0.094(13) -0.020(10) 0.043(11) 0.004(11)
C6 0.085(13) 0.120(18) 0.071(11) -0.004(10) 0.045(10) 0.010(13)
C7 0.048(10) 0.129(18) 0.092(13) -0.007(11) 0.048(10) -0.013(11)
C8 0.101(16) 0.193(25) 0.147(20) -0.059(18) 0.088(16) -0.046(17)
C9 0.221(38) 0.237(45) 0.354(52) -0.091(44) 0.238(40) -0.077(39)
C10 0.223(39) 0.248(44) 0.297(42) -0.113(39) 0.206(37) -0.180(36)
C11 0.124(16) 0.128(18) 0.147(19) -0.028(14) 0.096(16) -0.065(14)
C12 0.078(12) 0.101(15) 0.091(13) -0.006(11) 0.055(11) -0.007(12)
C13 0.078(13) 0.082(14) 0.086(15) 0.010(14) 0.037(12) -0.002(12)
C14 0.132(18) 0.094(17) 0.130(21) -0.029(14) 0.069(17) -0.034(14)
C15 0.218(32) 0.070(17) 0.186(29) -0.046(17) 0.145(28) -0.042(18)
C16 0.226(44) 0.082(22) 0.270(51) 0.054(27) 0.179(44) 0.040(25)
C17 0.158(26) 0.110(26) 0.206(36) 0.058(21) 0.103(29) 0.024(21)
C18 0.170(25) 0.094(18) 0.118(20) 0.017(15) 0.075(21) 0.022(17)
C19 0.155(35) 0.107(32) 0.432(86) 0.083(40) 0.024(40) 0.025(26)
C20 1.537(267) 0.251(51) 0.336(68) 0.216(51) 0.614(121) 0.507(107)
C21 0.873(137) 0.159(33) 0.223(44) 0.050(34) 0.321(69) 0.197(55)
N1 0.068(9) 0.095(12) 0.075(9) 0.001(8) 0.048(8) 0.009(8)
N2 0.067(9) 0.081(11) 0.092(10) -0.002(8) 0.046(8) -0.019(8)
N3 0.079(10) 0.078(11) 0.093(10) 0.002(8) 0.062(9) -0.014(9)
O1 0.339(41) 0.167(23) 0.398(48) 0.030(26) 0.238(39) 0.098(25)
O2 0.421(44) 0.102(17) 0.320(36) 0.053(20) 0.256(35) 0.060(23)
C1A 0.104(14) 0.091(13) 0.110(17) 0.022(12) 0.068(14) -0.004(10)
C2A 0.112(16) 0.176(22) 0.058(13) 0.000(13) 0.033(12) -0.040(16)
C3A 0.112(17) 0.168(21) 0.074(15) -0.022(15) 0.027(13) -0.039(16)
C4A 0.100(15) 0.132(17) 0.076(15) 0.002(13) 0.043(13) -0.025(12)
C5A 0.092(14) 0.084(12) 0.089(15) 0.015(11) 0.064(12) 0.008(11)
C6A 0.060(11) 0.085(12) 0.076(13) -0.014(10) 0.032(11) 0.006(9)
C7A 0.077(12) 0.087(13) 0.093(15) -0.015(11) 0.052(12) -0.020(11)
C8A 0.095(14) 0.110(15) 0.105(15) -0.027(12) 0.059(13) -0.008(12)
C9A 0.104(20) 0.235(35) 0.207(32) 0.012(27) 0.067(23) -0.073(21)
C10A 0.140(23) 0.146(23) 0.176(27) 0.007(22) 0.088(22) -0.054(19)
C11A 0.099(14) 0.103(14) 0.131(16) -0.014(13) 0.081(14) -0.037(12)
C12A 0.088(13) 0.075(11) 0.084(14) -0.024(10) 0.049(12) -0.025(10)
C13A 0.071(12) 0.088(13) 0.081(14) 0.019(12) 0.045(12) -0.002(10)
C14A 0.114(17) 0.105(16) 0.107(18) -0.010(14) 0.064(15) -0.001(14)
C15A 0.126(17) 0.102(17) 0.103(18) 0.013(14) 0.049(15) 0.002(14)
C16A 0.102(16) 0.092(15) 0.082(16) -0.020(13) 0.034(14) -0.018(12)
C17A 0.118(16) 0.144(19) 0.068(13) -0.020(14) 0.060(13) -0.007(16)
C18A 0.092(13) 0.105(14) 0.105(16) 0.008(12) 0.066(12) 0.020(11)
C19A 0.171(27) 0.139(24) 0.074(20) 0.010(17) 0.028(18) 0.014(19)
C20A 2.000(394) 0.539(115) 0.115(42) 0.152(58) 0.227(105) 0.877(196)
C21A 0.588(99) 0.344(65) 0.126(37) -0.132(41) -0.096(49) -0.126(71)
N1A 0.081(10) 0.087(10) 0.094(11) 0.002(9) 0.054(8) -0.005(9)
N2A 0.074(9) 0.094(10) 0.080(10) 0.006(8) 0.053(9) -0.004(8)
N3A 0.085(10) 0.098(11) 0.082(11) -0.012(9) 0.059(10) -0.012(9)
O1A 0.194(18) 0.202(20) 0.098(13) -0.003(13) 0.039(13) 0.031(16)
O2A 0.342(32) 0.235(24) 0.098(13) -0.038(14) 0.082(17) 0.063(23)
C22 0.097(16) 0.111(16) 0.088(15) -0.020(13) 0.040(13) -0.010(13)
C23 0.091(16) 0.200(27) 0.089(17) -0.017(17) 0.026(15) 0.004(16)
C24 0.112(20) 0.204(28) 0.066(15) -0.043(18) 0.027(16) -0.057(19)
C25 0.101(18) 0.144(20) 0.105(19) -0.039(17) 0.050(15) -0.040(16)
C26 0.088(15) 0.080(13) 0.095(16) -0.021(12) 0.059(14) -0.021(11)
C27 0.067(13) 0.087(13) 0.120(18) 0.006(13) 0.055(14) 0.003(11)
C28 0.106(16) 0.118(17) 0.126(18) -0.043(14) 0.072(16) -0.008(14)
C29 0.143(23) 0.115(18) 0.149(22) -0.037(17) 0.087(20) 0.028(16)
C30 0.103(16) 0.114(17) 0.175(25) 0.006(16) 0.085(18) 0.052(14)
C31 0.078(14) 0.119(17) 0.125(18) -0.020(14) 0.055(15) -0.006(13)
N4 0.057(9) 0.112(12) 0.080(10) 0.007(9) 0.030(9) -0.011(8)
N5 0.067(10) 0.074(9) 0.079(10) -0.025(8) 0.044(9) -0.019(8)
P1 0.100(4) 0.143(6) 0.147(6) 0.031(5) 0.030(4) -0.008(4)
F1 0.209(15) 0.159(13) 0.164(13) 0.056(11) 0.022(12) -0.001(12)
F6 0.195(15) 0.249(20) 0.184(16) 0.103(15) 0.019(12) 0.061(14)
P2 0.096(4) 0.132(5) 0.135(5) -0.041(4) 0.072(4) -0.026(3)

loop_
_atom_site_label
_atom_site_type_symbol
_atom_site_fract_x
_atom_site_fract_y
_atom_site_fract_z
_atom_site_U_iso_or_equiv
_atom_site_thermal_displace_type
_atom_site_occupancy
_atom_site_calc_flag
_atom_site_refinement_flags
_atom_site_disorder_group
Ru Ru 0.13632(5) 0.75994(7) 0.13144(6) 0.0683(6) Uani 1 d . .
C1 C 0.1712(8) 0.6050(11) 0.1231(9) 0.098(6) Uani 1 d . .
H1A H 0.1448(8) 0.5904(11) 0.1337(9) 0.080 Uiso 1 d R .
C2 C 0.1995(10) 0.5521(11) 0.1114(11) 0.127(8) Uani 1 d . .
H2A H 0.1911(10) 0.5034(11) 0.1109(11) 0.080 Uiso 1 d R .
C3 C 0.2385(11) 0.5710(17) 0.1006(13) 0.149(10) Uani 1 d . .
H3A H 0.2594(11) 0.5356(17) 0.0954(13) 0.080 Uiso 1 d R .
C4 C 0.2505(8) 0.6425(16) 0.0977(10) 0.115(7) Uani 1 d . .
H4A H 0.2778(8) 0.6561(16) 0.0885(10) 0.080 Uiso 1 d R .
C5 C 0.2209(7) 0.6942(10) 0.1083(8) 0.082(5) Uani 1 d . .
C6 C 0.2282(7) 0.7742(12) 0.1083(7) 0.088(5) Uani 1 d . .
C7 C 0.2653(6) 0.8207(12) 0.1001(8) 0.083(5) Uani 1 d . .
C8 C 0.3094(8) 0.8059(15) 0.0842(11) 0.135(9) Uani 1 d . .
H8A H 0.3326(8) 0.7700(15) 0.1133(11) 0.080 Uiso 1 d R .
H8B H 0.2960(8) 0.7865(15) 0.0419(11) 0.080 Uiso 1 d R .
C9 C 0.3381(15) 0.8710(21) 0.0891(22) 0.230(21) Uani 1 d . .
H9A H 0.3671(15) 0.8724(21) 0.1313(22) 0.080 Uiso 1 d R .
H9B H 0.3535(15) 0.8666(21) 0.0603(22) 0.080 Uiso 1 d R .
C10 C 0.3162(13) 0.9352(20) 0.0811(19) 0.223(20) Uani 1 d . .
H10A H 0.2980(13) 0.9409(20) 0.0357(19) 0.080 Uiso 1 d R .
H10C H 0.3442(13) 0.9709(20) 0.0964(19) 0.080 Uiso 1 d R .
C11 C 0.2779(8) 0.9580(11) 0.1036(10) 0.120(7) Uani 1 d . .
H11A H 0.2524(8) 0.9921(11) 0.0749(10) 0.080 Uiso 1 d R .
H11B H 0.2962(8) 0.9804(11) 0.1447(10) 0.080 Uiso 1 d R .
C12 C 0.2510(7) 0.8891(11) 0.1074(8) 0.084(5) Uani 1 d . .
C13 C 0.1851(8) 0.9416(11) 0.1343(10) 0.082(5) Uani 1 d . .
C14 C 0.2105(9) 0.9720(12) 0.1940(12) 0.115(7) Uani 1 d . .
H14A H 0.2416(9) 0.9523(12) 0.2247(12) 0.080 Uiso 1 d R .
C15 C 0.1884(13) 1.0327(14) 0.2065(15) 0.138(10) Uani 1 d . .
H15A H 0.2065(13) 1.0558(14) 0.2451(15) 0.080 Uiso 1 d R .
C16 C 0.1416(18) 1.0610(18) 0.1644(22) 0.167(17) Uani 1 d . .
C17 C 0.1183(13) 1.0270(18) 0.1084(18) 0.150(11) Uani 1 d . .
H17A H 0.0859(13) 1.0443(18) 0.0787(18) 0.080 Uiso 1 d R .
C18 C 0.1412(13) 0.9669(13) 0.0926(12) 0.124(7) Uani 1 d . .
H18A H 0.1245(13) 0.9462(13) 0.0528(12) 0.080 Uiso 1 d R .
C19 C 0.1077(16) 1.1223(24) 0.1816(31) 0.272(36) Uani 1 d . .
C20 C 0.1026(27) 1.2053(24) 0.2336(21) 0.636(96) Uani 1 d . .
H20C H 0.1220(27) 1.2494(24) 0.2521(21) 0.080 Uiso 1 d R .
H20D H 0.0795(27) 1.2160(24) 0.1898(21) 0.080 Uiso 1 d R .
C21 C 0.0788(20) 1.1978(22) 0.2606(17) 0.390(45) Uani 1 d . .
H21D H 0.0552(20) 1.2379(22) 0.2533(17) 0.080 Uiso 1 d R .
H21E H 0.1002(20) 1.1918(22) 0.3051(17) 0.080 Uiso 1 d R .
H21F H 0.0587(20) 1.1545(22) 0.2435(17) 0.080 Uiso 1 d R .
N1 N 0.1794(5) 0.6753(8) 0.1200(6) 0.073(4) Uani 1 d . .
N2 N 0.1959(5) 0.8134(8) 0.1205(6) 0.076(4) Uani 1 d . .
N3 N 0.2089(5) 0.8835(8) 0.1196(6) 0.075(4) Uani 1 d . .
O1 O 0.0744(14) 1.1433(15) 0.1376(18) 0.275(17) Uani 1 d . .
O2 O 0.1496(15) 1.1481(12) 0.2356(16) 0.247(14) Uani 1 d . .
C1A C 0.0968(7) 0.7805(10) -0.0117(10) 0.094(6) Uani 1 d . .
H1AA H 0.1242(7) 0.8136(10) -0.0004(10) 0.080 Uiso 1 d R .
C2A C 0.0661(9) 0.7678(13) -0.0739(9) 0.117(7) Uani 1 d . .
H2AA H 0.0717(9) 0.7923(13) -0.1045(9) 0.080 Uiso 1 d R .
C3A C 0.0267(9) 0.7168(14) -0.0899(10) 0.124(7) Uani 1 d . .
H3AA H 0.0053(9) 0.7063(14) -0.1321(10) 0.080 Uiso 1 d R .
C4A C 0.0193(7) 0.6826(11) -0.0445(10) 0.101(6) Uani 1 d . .
H4AA H -0.0068(7) 0.6475(11) -0.0556(10) 0.080 Uiso 1 d R .
C5A C 0.0498(8) 0.6990(10) 0.0171(9) 0.080(5) Uani 1 d . .
C6A C 0.0418(6) 0.6679(9) 0.0687(8) 0.073(5) Uani 1 d . .
C7A C 0.0058(7) 0.6198(9) 0.0739(9) 0.081(5) Uani 1 d . .
C8A C -0.0379(7) 0.5784(11) 0.0280(9) 0.098(6) Uani 1 d . .
H8AA H -0.0247(7) 0.5420(11) 0.0092(9) 0.080 Uiso 1 d R .
H8AB H -0.0612(7) 0.6105(11) -0.0052(9) 0.080 Uiso 1 d R .
C9A C -0.0673(10) 0.5426(18) 0.0597(15) 0.183(13) Uani 1 d . .
H9AA H -0.0951(10) 0.5754(18) 0.0565(15) 0.080 Uiso 1 d R .
H9AB H -0.0843(10) 0.5001(18) 0.0350(15) 0.080 Uiso 1 d R .
C10A C -0.0397(10) 0.5192(15) 0.1212(13) 0.147(9) Uani 1 d . .
H10B H -0.0208(10) 0.4752(15) 0.1219(13) 0.080 Uiso 1 d R .
H10D H -0.0658(10) 0.5062(15) 0.1352(13) 0.080 Uiso 1 d R .
C11A C -0.0047(8) 0.5691(11) 0.1671(9) 0.100(6) Uani 1 d . .
H11C H 0.0225(8) 0.5413(11) 0.2006(9) 0.080 Uiso 1 d R .
H11D H -0.0225(8) 0.5988(11) 0.1853(9) 0.080 Uiso 1 d R .
C12A C 0.0196(7) 0.6146(9) 0.1353(9) 0.079(5) Uani 1 d . .
C13A C 0.0874(7) 0.6775(10) 0.2340(9) 0.076(5) Uani 1 d . .
C14A C 0.1277(9) 0.6366(12) 0.2748(11) 0.103(6) Uani 1 d . .
H14B H 0.1418(9) 0.5991(12) 0.2611(11) 0.080 Uiso 1 d R .
C15A C 0.1480(8) 0.6540(12) 0.3387(11) 0.112(6) Uani 1 d . .
H15B H 0.1760(8) 0.6268(12) 0.3677(11) 0.080 Uiso 1 d R .
C16A C 0.1291(9) 0.7082(12) 0.3607(10) 0.094(6) Uani 1 d . .
C17A C 0.0889(9) 0.7462(12) 0.3188(10) 0.103(6) Uani 1 d . .
H17B H 0.0757(9) 0.7846(12) 0.3327(10) 0.080 Uiso 1 d R .
C18A C 0.0650(7) 0.7311(10) 0.2546(9) 0.092(5) Uani 1 d . .
H18B H 0.0352(7) 0.7560(10) 0.2266(9) 0.080 Uiso 1 d R .
C19A C 0.1501(13) 0.7206(17) 0.4302(11) 0.138(9) Uani 1 d . .
C20A C 0.1526(26) 0.8133(30) 0.5173(18) 0.979(170) Uani 1 d . .
H20A H 0.1871(26) 0.7939(30) 0.5448(18) 0.080 Uiso 1 d R .
H20B H 0.1518(26) 0.8658(30) 0.5162(18) 0.080 Uiso 1 d R .
C21A C 0.1224(17) 0.7802(24) 0.5163(17) 0.449(55) Uani 1 d . .
H21A H 0.1234(17) 0.7895(24) 0.5566(17) 0.080 Uiso 1 d R .
H21B H 0.1242(17) 0.7290(24) 0.5108(17) 0.080 Uiso 1 d R .
H21C H 0.0902(17) 0.7989(24) 0.4836(17) 0.080 Uiso 1 d R .
N1A N 0.0894(6) 0.7477(8) 0.0355(6) 0.082(4) Uani 1 d . .
N2A N 0.0786(5) 0.6914(7) 0.1272(7) 0.075(4) Uani 1 d . .
N3A N 0.0626(6) 0.6576(8) 0.1676(7) 0.080(4) Uani 1 d . .
O1A O 0.1854(8) 0.6872(12) 0.4673(9) 0.175(8) Uani 1 d . .
O2A O 0.1243(12) 0.7717(15) 0.4403(9) 0.232(12) Uani 1 d . .
C22 C 0.2266(9) 0.7477(11) 0.2622(10) 0.099(6) Uani 1 d . .
H22A H 0.2380(9) 0.7103(11) 0.2451(10) 0.080 Uiso 1 d R .
C23 C 0.2580(9) 0.7649(16) 0.3228(12) 0.132(8) Uani 1 d . .
H23A H 0.2902(9) 0.7422(16) 0.3463(12) 0.080 Uiso 1 d R .
C24 C 0.2409(11) 0.8209(17) 0.3479(10) 0.132(9) Uani 1 d . .
H24A H 0.2607(11) 0.8354(17) 0.3895(10) 0.080 Uiso 1 d R .
C25 C 0.1946(10) 0.8532(13) 0.3124(12) 0.116(7) Uani 1 d . .
H25A H 0.1827(10) 0.8887(13) 0.3306(12) 0.080 Uiso 1 d R .
C26 C 0.1633(8) 0.8360(10) 0.2509(10) 0.081(5) Uani 1 d . .
C27 C 0.1145(8) 0.8648(10) 0.2073(11) 0.086(5) Uani 1 d . .
C28 C 0.0868(9) 0.9164(12) 0.2249(11) 0.109(7) Uani 1 d . .
H28A H 0.1018(9) 0.9331(12) 0.2662(11) 0.080 Uiso 1 d R .
C29 C 0.0390(11) 0.9422(12) 0.1821(14) 0.127(8) Uani 1 d . .
H29A H 0.0211(11) 0.9764(12) 0.1938(14) 0.080 Uiso 1 d R .
C30 C 0.0191(8) 0.9162(11) 0.1217(13) 0.122(8) Uani 1 d . .
H30A H -0.0137(8) 0.9320(11) 0.0916(13) 0.080 Uiso 1 d R .
C31 C 0.0479(9) 0.8657(11) 0.1071(11) 0.104(6) Uani 1 d . .
H31A H 0.0331(9) 0.8480(11) 0.0661(11) 0.080 Uiso 1 d R .
N4 N 0.1804(6) 0.7784(9) 0.2249(6) 0.083(4) Uani 1 d . .
N5 N 0.0948(6) 0.8423(7) 0.1471(7) 0.069(4) Uani 1 d . .
P1 P 0.1230(2) 0.4196(3) 0.1880(3) 0.139(3) Uani 1 d G .
F1 F 0.1589(4) 0.3703(5) 0.2421(4) 0.201(7) Uani 1 d G .
F6 F 0.0870(4) 0.4689(6) 0.1340(4) 0.234(8) Uani 1 d G .
F2 F 0.0862(5) 0.3556(5) 0.1569(6) 0.233(15) Uiso 0.59(3) d PG .
F3 F 0.0916(6) 0.4382(9) 0.2241(6) 0.255(17) Uiso 0.59(3) d PG .
F4 F 0.1598(5) 0.4836(5) 0.2192(6) 0.120(8) Uiso 0.59(3) d PG .
F5 F 0.1544(6) 0.4010(9) 0.1519(6) 0.155(10) Uiso 0.59(3) d PG .
F2A F 0.0747(3) 0.3849(9) 0.1894(8) 0.106(11) Uiso 0.41(3) d PG .
F3A F 0.1246(7) 0.4765(6) 0.2357(5) 0.212(20) Uiso 0.41(3) d PG .
F4A F 0.1713(3) 0.4543(8) 0.1866(7) 0.284(27) Uiso 0.41(3) d PG .
F5A F 0.1213(7) 0.3627(6) 0.1404(5) 0.175(16) Uiso 0.41(3) d PG .
P2 P 0.1198(2) 1.0159(3) 0.4007(2) 0.113(2) Uani 1 d G .
F7 F 0.1524(4) 1.0048(7) 0.3649(6) 0.144(10) Uiso 0.48(2) d PG .
F8 F 0.0717(3) 1.0346(8) 0.3389(5) 0.152(11) Uiso 0.48(2) d PG .
F9 F 0.1040(4) 0.9359(3) 0.3912(7) 0.143(10) Uiso 0.48(2) d PG .
F10 F 0.1679(3) 0.9971(8) 0.4625(5) 0.196(15) Uiso 0.48(2) d PG .
F11 F 0.1356(4) 1.0958(3) 0.4102(7) 0.154(11) Uiso 0.48(2) d PG .
F12 F 0.0872(4) 1.0270(7) 0.4365(6) 0.128(9) Uiso 0.48(2) d PG .
F7A F 0.1686(3) 0.9680(5) 0.4204(8) 0.139(10) Uiso 0.52(2) d PG .
F8A F 0.0860(4) 0.9568(6) 0.3554(5) 0.124(8) Uiso 0.52(2) d PG .
F9A F 0.1096(5) 0.9828(8) 0.4532(4) 0.139(9) Uiso 0.52(2) d PG .
F10A F 0.1536(4) 1.0748(6) 0.4460(5) 0.118(8) Uiso 0.52(2) d PG .
F11A F 0.1300(5) 1.0489(8) 0.3483(4) 0.139(9) Uiso 0.52(2) d PG .
F12A F 0.0710(3) 1.0637(5) 0.3811(8) 0.167(11) Uiso 0.52(2) d PG .

loop_
_atom_type_symbol
_atom_type_description
_atom_type_scat_dispersion_real
_atom_type_scat_dispersion_imag
_atom_type_scat_source
C C 0.0033 0.0016 'International Tables Vol C Tables 4.2.6.8 and 6.1.1.4'
H H 0.0000 0.0000 'International Tables Vol C Tables 4.2.6.8 and 6.1.1.4'
N N 0.0061 0.0033 'International Tables Vol C Tables 4.2.6.8 and 6.1.1.4'
O O 0.0106 0.0060 'International Tables Vol C Tables 4.2.6.8 and 6.1.1.4'
F F 0.0171 0.0103 'International Tables Vol C Tables 4.2.6.8 and 6.1.1.4'
P P 0.1023 0.0942 'International Tables Vol C Tables 4.2.6.8 and 6.1.1.4'
Ru Ru -1.2594 0.8363 'International Tables Vol C Tables 4.2.6.8 and 6.1.1.4'

loop_
_geom_angle_atom_site_label_1
_geom_angle_atom_site_label_2
_geom_angle_atom_site_label_3
_geom_angle
_geom_angle_site_symmetry_1
_geom_angle_site_symmetry_3
_geom_angle_publ_flag
N4 Ru N2A 104.2(5) . . ?
N4 Ru N5 78.4(6) . . ?
N2A Ru N5 87.3(5) . . ?
N4 Ru N1A 176.3(6) . . ?
N2A Ru N1A 76.8(6) . . ?
N5 Ru N1A 98.2(6) . . ?
N4 Ru N2 85.5(5) . . ?
N2A Ru N2 166.7(6) . . ?
N5 Ru N2 103.8(6) . . ?
N1A Ru N2 94.1(5) . . ?
N4 Ru N1 99.2(6) . . ?
N2A Ru N1 92.0(5) . . ?
N5 Ru N1 177.3(5) . . ?
N1A Ru N1 84.2(5) . . ?
N2 Ru N1 77.3(6) . . ?
N1 C1 C2 123.3(17) . . ?
C3 C2 C1 118.9(22) . . ?
C2 C3 C4 121.7(22) . . ?
C5 C4 C3 118.1(20) . . ?
C4 C5 N1 121.1(18) . . ?
C4 C5 C6 126.3(21) . . ?
N1 C5 C6 112.6(15) . . ?
N2 C6 C7 109.3(17) . . ?
N2 C6 C5 116.1(17) . . ?
C7 C6 C5 134.5(18) . . ?
C12 C7 C6 104.9(14) . . ?
C12 C7 C8 122.4(19) . . ?
C6 C7 C8 132.6(21) . . ?
C9 C8 C7 109.8(22) . . ?
C10 C9 C8 122.3(33) . . ?
C9 C10 C11 125.7(32) . . ?
C10 C11 C12 105.0(19) . . ?
N3 C12 C7 107.4(15) . . ?
N3 C12 C11 126.7(18) . . ?
C7 C12 C11 125.9(16) . . ?
C18 C13 C14 121.4(22) . . ?
C18 C13 N3 120.0(21) . . ?
C14 C13 N3 118.6(20) . . ?
C15 C14 C13 118.0(24) . . ?
C16 C15 C14 122.9(30) . . ?
C17 C16 C15 115.7(34) . . ?
C17 C16 C19 118.8(42) . . ?
C15 C16 C19 124.5(41) . . ?
C16 C17 C18 123.0(36) . . ?
C13 C18 C17 118.9(26) . . ?
O1 C19 O2 139.7(49) . . ?
O1 C19 C16 110.4(61) . . ?
O2 C19 C16 96.4(32) . . ?
O1 C19 C20 92.7(40) . . ?
O2 C19 C20 55.9(34) . . ?
C16 C19 C20 152.1(37) . . ?
C21 C20 O2 125.1(43) . . ?
C21 C20 C19 118.8(54) . . ?
O2 C20 C19 42.8(17) . . ?
C1 N1 C5 116.7(14) . . ?
C1 N1 Ru 126.9(12) . . ?
C5 N1 Ru 116.5(12) . . ?
C6 N2 N3 107.8(13) . . ?
C6 N2 Ru 117.4(13) . . ?
N3 N2 Ru 134.7(11) . . ?
N2 N3 C12 110.6(14) . . ?
N2 N3 C13 124.5(13) . . ?
C12 N3 C13 124.8(16) . . ?
C19 O2 C20 81.3(39) . . ?
C2A C1A N1A 123.7(18) . . ?
C1A C2A C3A 117.5(18) . . ?
C4A C3A C2A 120.0(19) . . ?
C3A C4A C5A 120.4(19) . . ?
N1A C5A C4A 122.1(15) . . ?
N1A C5A C6A 114.3(18) . . ?
C4A C5A C6A 123.5(19) . . ?
N2A C6A C7A 111.2(15) . . ?
N2A C6A C5A 112.9(16) . . ?
C7A C6A C5A 135.9(18) . . ?
C12A C7A C6A 106.0(15) . . ?
C12A C7A C8A 121.2(16) . . ?
C6A C7A C8A 132.8(18) . . ?
C7A C8A C9A 109.5(17) . . ?
C10A C9A C8A 119.2(22) . . ?
C9A C10A C11A 118.3(24) . . ?
C10A C11A C12A 107.3(17) . . ?
C7A C12A N3A 108.8(15) . . ?
C7A C12A C11A 128.3(17) . . ?
N3A C12A C11A 122.9(17) . . ?
C14A C13A C18A 121.5(17) . . ?
C14A C13A N3A 118.7(18) . . ?
C18A C13A N3A 119.3(17) . . ?
C13A C14A C15A 117.1(19) . . ?
C16A C15A C14A 123.4(21) . . ?
C17A C16A C15A 117.3(19) . . ?
C17A C16A C19A 121.9(23) . . ?
C15A C16A C19A 120.6(25) . . ?
C16A C17A C18A 123.3(19) . . ?
C13A C18A C17A 117.3(18) . . ?
O1A C19A O2A 128.0(28) . . ?
O1A C19A C16A 122.1(31) . . ?
O2A C19A C16A 109.9(24) . . ?
C21A C20A O2A 75.1(42) . . ?
C5A N1A C1A 116.2(15) . . ?
C5A N1A Ru 117.4(12) . . ?
C1A N1A Ru 126.2(13) . . ?
C6A N2A N3A 102.8(13) . . ?
C6A N2A Ru 118.2(10) . . ?
N3A N2A Ru 139.0(12) . . ?
C12A N3A N2A 111.2(13) . . ?
C12A N3A C13A 129.1(14) . . ?
N2A N3A C13A 119.3(14) . . ?
C19A O2A C20A 118.1(28) . . ?
N4 C22 C23 126.1(20) . . ?
C22 C23 C24 116.4(22) . . ?
C25 C24 C23 119.7(21) . . ?
C24 C25 C26 123.5(23) . . ?
C25 C26 C27 130.7(21) . . ?
C25 C26 N4 117.0(19) . . ?
C27 C26 N4 112.2(17) . . ?
N5 C27 C26 117.9(17) . . ?
N5 C27 C28 120.0(18) . . ?
C26 C27 C28 122.1(22) . . ?
C29 C28 C27 121.0(20) . . ?
C28 C29 C30 117.5(19) . . ?
C29 C30 C31 119.1(21) . . ?
N5 C31 C30 124.2(20) . . ?
C22 N4 C26 117.2(16) . . ?
C22 N4 Ru 126.3(13) . . ?
C26 N4 Ru 116.0(13) . . ?
C31 N5 C27 118.1(15) . . ?
C31 N5 Ru 126.1(13) . . ?
C27 N5 Ru 114.9(12) . . ?
F2 P1 F1 90.0 . . ?
F2 P1 F3A 132.5 . . ?
F1 P1 F3A 90.0 . . ?
F2 P1 F4 180.0(16) . . ?
F1 P1 F4 90.0 . . ?
F3A P1 F4 47.5 . . ?
F2 P1 F2A 42.5 . . ?
F1 P1 F2A 90.0 . . ?
F3A P1 F2A 90.0 . . ?
F4 P1 F2A 137.5 . . ?
F2 P1 F4A 137.5 . . ?
F1 P1 F4A 90.0 . . ?
F3A P1 F4A 90.0 . . ?
F4 P1 F4A 42.5 . . ?
F2A P1 F4A 180.0(13) . . ?
F2 P1 F5A 47.5 . . ?
F1 P1 F5A 90.0 . . ?
F3A P1 F5A 180.0(14) . . ?
F4 P1 F5A 132.5 . . ?
F2A P1 F5A 90.0 . . ?
F4A P1 F5A 90.0 . . ?
F2 P1 F3 90.0 . . ?
F1 P1 F3 90.0 . . ?
F3A P1 F3 42.4 . . ?
F4 P1 F3 90.0 . . ?
F2A P1 F3 47.6 . . ?
F4A P1 F3 132.5 . . ?
F5A P1 F3 137.6 . . ?
F2 P1 F5 90.0 . . ?
F1 P1 F5 90.0 . . ?
F3A P1 F5 137.5 . . ?
F4 P1 F5 90.0 . . ?
F2A P1 F5 132.5 . . ?
F4A P1 F5 47.5 . . ?
F5A P1 F5 42.5 . . ?
F3 P1 F5 180.0(12) . . ?
F2 P1 F6 90.0 . . ?
F1 P1 F6 180.0(16) . . ?
F3A P1 F6 90.0 . . ?
F4 P1 F6 90.0 . . ?
F2A P1 F6 90.0 . . ?
F4A P1 F6 90.0 . . ?
F5A P1 F6 90.0 . . ?
F3 P1 F6 90.0 . . ?
F5 P1 F6 90.0 . . ?
F2A F2 F5A 135.0 . . ?
F2A F2 P1 68.8 . . ?
F5A F2 P1 66.3 . . ?
F3A F3 F2A 135.0 . . ?
F3A F3 P1 68.8 . . ?
F2A F3 P1 66.2 . . ?
F4A F4 F3A 135.0 . . ?
F4A F4 P1 68.8 . . ?
F3A F4 P1 66.2 . . ?
F5A F5 F4A 135.0 . . ?
F5A F5 P1 68.8 . . ?
F4A F5 P1 66.2 . . ?
F2 F2A F3 135.0 . . ?
F2 F2A P1 68.8 . . ?
F3 F2A P1 66.2 . . ?
F3 F3A F4 135.0 . . ?
F3 F3A P1 68.8 . . ?
F4 F3A P1 66.2 . . ?
F4 F4A F5 135.0 . . ?
F4 F4A P1 68.8 . . ?
F5 F4A P1 66.2 . . ?
F5 F5A F2 135.0 . . ?
F5 F5A P1 68.8 . . ?
F2 F5A P1 66.2 . . ?
F12A P2 F11A 90.0 . . ?
F12A P2 F10 136.0 . . ?
F11A P2 F10 117.2 . . ?
F12A P2 F8A 90.0 . . ?
F11A P2 F8A 90.0 . . ?
F10 P2 F8A 121.5 . . ?
F12A P2 F10A 90.0 . . ?
F11A P2 F10A 90.0 . . ?
F10 P2 F10A 58.5 . . ?
F8A P2 F10A 179.9(11) . . ?
F12A P2 F8 44.0 . . ?
F11A P2 F8 62.8 . . ?
F10 P2 F8 180.0(12) . . ?
F8A P2 F8 58.6 . . ?
F10A P2 F8 121.5 . . ?
F12A P2 F12 53.0 . . ?
F11A P2 F12 141.8 . . ?
F10 P2 F12 90.0 . . ?
F8A P2 F12 98.1 . . ?
F10A P2 F12 81.9 . . ?
F8 P2 F12 90.0 . . ?
F12A P2 F7A 180.0(10) . . ?
F11A P2 F7A 90.0 . . ?
F10 P2 F7A 43.9 . . ?
F8A P2 F7A 90.0 . . ?
F10A P2 F7A 90.0 . . ?
F8 P2 F7A 136.1 . . ?
F12 P2 F7A 127.0 . . ?
F12A P2 F9 110.2 . . ?
F11A P2 F9 114.6 . . ?
F10 P2 F9 90.0 . . ?
F8A P2 F9 32.7 . . ?
F10A P2 F9 147.2 . . ?
F8 P2 F9 90.0 . . ?
F12 P2 F9 90.0 . . ?
F7A P2 F9 69.8 . . ?
F12A P2 F11 69.8 . . ?
F11A P2 F11 65.4 . . ?
F10 P2 F11 90.0 . . ?
F8A P2 F11 147.3 . . ?
F10A P2 F11 32.8 . . ?
F8 P2 F11 90.0 . . ?
F12 P2 F11 90.0 . . ?
F7A P2 F11 110.3 . . ?
F9 P2 F11 180.0(13) . . ?
F12A P2 F7 127.0 . . ?
F11A P2 F7 38.1 . . ?
F10 P2 F7 90.0 . . ?
F8A P2 F7 81.9 . . ?
F10A P2 F7 98.1 . . ?
F8 P2 F7 90.0 . . ?
F12 P2 F7 180.0(9) . . ?
F7A P2 F7 53.0 . . ?
F9 P2 F7 90.0 . . ?
F11 P2 F7 90.0 . . ?
F12A P2 F9A 90.0 . . ?
F11A P2 F9A 180.0(8) . . ?
F10 P2 F9A 62.8 . . ?
F8A P2 F9A 90.0 . . ?
F10A P2 F9A 90.0 . . ?
F8 P2 F9A 117.2 . . ?
F12 P2 F9A 38.2 . . ?
F7A P2 F9A 90.0 . . ?
F9 P2 F9A 65.4 . . ?
F11 P2 F9A 114.6 . . ?
F7 P2 F9A 141.8 . . ?
F11A F7 F7A 131.6 . . ?
F11A F7 P2 70.9 . . ?
F7A F7 P2 63.5 . . ?
F12A F8 F8A 109.3 . . ?
F12A F8 P2 68.0 . . ?
F8A F8 P2 60.7 . . ?
F12A F8 F11A 103.1 . . ?
F8A F8 F11A 88.8 . . ?
P2 F8 F11A 58.6 . . ?
F8A F9 P2 73.6 . . ?
F8A F9 F9A 115.0 . . ?
P2 F9 F9A 57.3 . . ?
F8A F9 F7A 106.8 . . ?
P2 F9 F7A 55.1 . . ?
F9A F9 F7A 78.9 . . ?
F7A F10 F10A 109.4 . . ?
F7A F10 P2 68.0 . . ?
F10A F10 P2 60.8 . . ?
F7A F10 F9A 103.1 . . ?
F10A F10 F9A 88.9 . . ?
P2 F10 F9A 58.6 . . ?
F10A F11 P2 73.6 . . ?
F10A F11 F11A 114.9 . . ?
P2 F11 F11A 57.3 . . ?
F10A F11 F12A 106.8 . . ?
P2 F11 F12A 55.1 . . ?
F11A F11 F12A 78.9 . . ?
F9A F12 F12A 131.6 . . ?
F9A F12 P2 70.9 . . ?
F12A F12 P2 63.5 . . ?
F10 F7A F7 118.7 . . ?
F10 F7A P2 68.0 . . ?
F7 F7A P2 63.5 . . ?
F10 F7A F9 94.4 . . ?
F7 F7A F9 87.1 . . ?
P2 F7A F9 55.1 . . ?
F9 F8A F8 131.2 . . ?
F9 F8A P2 73.7 . . ?
F8 F8A P2 60.7 . . ?
F12 F9A P2 70.9 . . ?
F12 F9A F10 110.9 . . ?
P2 F9A F10 58.6 . . ?
F12 F9A F9 106.6 . . ?
P2 F9A F9 57.3 . . ?
F10 F9A F9 83.6 . . ?
F11 F10A F10 131.2 . . ?
F11 F10A P2 73.6 . . ?
F10 F10A P2 60.8 . . ?
F7 F11A P2 71.0 . . ?
F7 F11A F8 111.0 . . ?
P2 F11A F8 58.6 . . ?
F7 F11A F11 106.6 . . ?
P2 F11A F11 57.3 . . ?
F8 F11A F11 83.5 . . ?
F8 F12A F12 118.8 . . ?
F8 F12A P2 68.0 . . ?
F12 F12A P2 63.5 . . ?
F8 F12A F11 94.4 . . ?
F12 F12A F11 87.1 . . ?
P2 F12A F11 55.1 . . ?

loop_
_geom_bond_atom_site_label_1
_geom_bond_atom_site_label_2
_geom_bond_distance
_geom_bond_site_symmetry_2
_geom_bond_publ_flag
Ru N4 2.031(14) . ?
Ru N2A 2.039(12) . ?
Ru N5 2.061(13) . ?
Ru N1A 2.072(14) . ?
Ru N2 2.077(12) . ?
Ru N1 2.078(13) . ?
C1 N1 1.33(2) . ?
C1 C2 1.37(2) . ?
C2 C3 1.29(3) . ?
C3 C4 1.37(3) . ?
C4 C5 1.37(3) . ?
C5 N1 1.37(2) . ?
C5 C6 1.49(3) . ?
C6 N2 1.30(2) . ?
C6 C7 1.44(2) . ?
C7 C12 1.36(2) . ?
C7 C8 1.49(2) . ?
C8 C9 1.43(3) . ?
C9 C10 1.31(4) . ?
C10 C11 1.47(3) . ?
C11 C12 1.51(2) . ?
C12 N3 1.36(2) . ?
C13 C18 1.28(3) . ?
C13 C14 1.39(2) . ?
C13 N3 1.39(2) . ?
C14 C15 1.38(3) . ?
C15 C16 1.36(4) . ?
C16 C17 1.35(4) . ?
C16 C19 1.66(7) . ?
C17 C18 1.42(3) . ?
C19 O1 1.12(5) . ?
C19 O2 1.38(5) . ?
C19 C20 2.02(7) . ?
C20 C21 1.13(6) . ?
C20 O2 1.69(5) . ?
N2 N3 1.35(2) . ?
C1A C2A 1.36(2) . ?
C1A N1A 1.37(2) . ?
C2A C3A 1.38(3) . ?
C3A C4A 1.35(2) . ?
C4A C5A 1.36(2) . ?
C5A N1A 1.35(2) . ?
C5A C6A 1.46(2) . ?
C6A N2A 1.38(2) . ?
C6A C7A 1.40(2) . ?
C7A C12A 1.33(2) . ?
C7A C8A 1.45(2) . ?
C8A C9A 1.51(3) . ?
C9A C10A 1.38(3) . ?
C10A C11A 1.43(3) . ?
C11A C12A 1.49(2) . ?
C12A N3A 1.37(2) . ?
C13A C14A 1.35(2) . ?
C13A C18A 1.38(2) . ?
C13A N3A 1.46(2) . ?
C14A C15A 1.40(3) . ?
C15A C16A 1.35(3) . ?
C16A C17A 1.33(2) . ?
C16A C19A 1.50(3) . ?
C17A C18A 1.39(2) . ?
C19A O1A 1.17(3) . ?
C19A O2A 1.28(3) . ?
C20A C21A 1.05(9) . ?
C20A O2A 1.81(5) . ?
N2A N3A 1.38(2) . ?
C22 N4 1.34(2) . ?
C22 C23 1.35(3) . ?
C23 C24 1.39(3) . ?
C24 C25 1.34(3) . ?
C25 C26 1.36(3) . ?
C26 C27 1.41(2) . ?
C26 N4 1.42(2) . ?
C27 N5 1.35(2) . ?
C27 C28 1.42(2) . ?
C28 C29 1.37(3) . ?
C29 C30 1.37(3) . ?
C30 C31 1.39(2) . ?
C31 N5 1.31(2) . ?
P1 F2 1.53 . ?
P1 F1 1.53 . ?
P1 F3A 1.53 . ?
P1 F4 1.53 . ?
P1 F2A 1.53 . ?
P1 F4A 1.53 . ?
P1 F5A 1.53 . ?
P1 F3 1.53 . ?
P1 F5 1.53 . ?
P1 F6 1.53 . ?
F2 F2A 1.11 . ?
F2 F5A 1.23 . ?
F3 F3A 1.11 . ?
F3 F2A 1.23 . ?
F4 F4A 1.11 . ?
F4 F3A 1.23 . ?
F5 F5A 1.11 . ?
F5 F4A 1.23 . ?
P2 F12A 1.53 . ?
P2 F11A 1.53 . ?
P2 F10 1.53 . ?
P2 F8A 1.53 . ?
P2 F10A 1.53 . ?
P2 F8 1.53 . ?
P2 F12 1.53 . ?
P2 F7A 1.53 . ?
P2 F9 1.53 . ?
P2 F11 1.53 . ?
P2 F7 1.53 . ?
P2 F9A 1.53 . ?
F7 F11A 1.00 . ?
F7 F7A 1.37 . ?
F8 F12A 1.15 . ?
F8 F8A 1.50 . ?
F8 F11A 1.59 . ?
F9 F8A 0.86 . ?
F9 F9A 1.65 . ?
F9 F7A 1.75 . ?
F10 F7A 1.14 . ?
F10 F10A 1.49 . ?
F10 F9A 1.59 . ?
F11 F10A 0.86 . ?
F11 F11A 1.65 . ?
F11 F12A 1.75 . ?
F12 F9A 1.00 . ?
F12 F12A 1.36 . ?
